data_4314503
loop_
_publ_author_name
'Daniel Schneidenbach'
'Sven Ammermann'
'Marc Debeaux'
'Andreas Freund'
'Mike Z\"ollner'
'Constantin Daniliuc'
'Peter G. Jones'
'Wolfgang Kowalsky'
'Hans-Hermann Johannes'

_publ_section_title
;
 Efficient and Long-Time Stable Red Iridium(III) Complexes for Organic
 Light-Emitting Diodes Based on Quinoxaline Ligands
;
_journal_name_full 'Inorganic Chemistry'
_journal_page_first 397
_journal_page_last 406
_journal_paper_doi 10.1021/ic9009898
_journal_volume 49
_journal_year 2010
_chemical_formula_sum 'C44 H30 Cl3 F2 Ir N8'
_chemical_formula_weight 1007.31
_chemical_name_systematic
;
 ?
;
_space_group_IT_number 14
_symmetry_cell_setting monoclinic
_symmetry_space_group_name_Hall '-P 2ybc'
_symmetry_space_group_name_H-M 'P 1 21/c 1'
_atom_sites_solution_hydrogens geom
_atom_sites_solution_primary direct
_atom_sites_solution_secondary difmap
_audit_creation_method SHELXL-97
_cell_angle_alpha 90.00
_cell_angle_beta 99.572(2)
_cell_angle_gamma 90.00
_cell_formula_units_Z 4
_cell_length_a 12.7420(6)
_cell_length_b 16.2591(10)
_cell_length_c 18.6472(10)
_cell_measurement_reflns_used 7151
_cell_measurement_temperature 133(2)
_cell_measurement_theta_max 30
_cell_measurement_theta_min 2
_cell_volume 3809.4(4)
_computing_cell_refinement 'Bruker SAINT'
_computing_data_collection 'Bruker SMART'
_computing_data_reduction 'Bruker SAINT'
_computing_molecular_graphics 'SIEMENS XP'
_computing_publication_material SHELXL-97'
_computing_structure_refinement 'SHELXL-97 (Sheldrick, 1997)'
_computing_structure_solution 'SHELXS-97 (Sheldrick, 1990)'
_diffrn_ambient_temperature 133(2)
_diffrn_detector_area_resol_mean 8.192
_diffrn_measured_fraction_theta_full 0.999
_diffrn_measured_fraction_theta_max 0.998
_diffrn_measurement_device_type 'Bruker SMART 1000 CCD'
_diffrn_measurement_method '\w-and \f-scans'
_diffrn_radiation_monochromator graphite
_diffrn_radiation_source 'fine-focus sealed tube'
_diffrn_radiation_type MoK\a
_diffrn_radiation_wavelength 0.71073
_diffrn_reflns_av_R_equivalents 0.0514
_diffrn_reflns_av_sigmaI/netI 0.0389
_diffrn_reflns_limit_h_max 18
_diffrn_reflns_limit_h_min -18
_diffrn_reflns_limit_k_max 23
_diffrn_reflns_limit_k_min -23
_diffrn_reflns_limit_l_max 26
_diffrn_reflns_limit_l_min -26
_diffrn_reflns_number 80413
_diffrn_reflns_theta_full 30.00
_diffrn_reflns_theta_max 30.52
_diffrn_reflns_theta_min 1.62
_diffrn_standards_decay_% 0
_exptl_absorpt_coefficient_mu 3.772
_exptl_absorpt_correction_T_max 0.6399
_exptl_absorpt_correction_T_min 0.5504
_exptl_absorpt_correction_type multi-scan
_exptl_absorpt_process_details SADABS
_exptl_crystal_colour red
_exptl_crystal_density_diffrn 1.756
_exptl_crystal_density_method 'not measured'
_exptl_crystal_description prism
_exptl_crystal_F_000 1984
_exptl_crystal_size_max 0.23
_exptl_crystal_size_mid 0.15
_exptl_crystal_size_min 0.13
_refine_diff_density_max 1.469
_refine_diff_density_min -1.121
_refine_diff_density_rms 0.124
_refine_ls_extinction_method none
_refine_ls_goodness_of_fit_ref 1.039
_refine_ls_hydrogen_treatment 'methyls rigid and other riding'
_refine_ls_matrix_type full
_refine_ls_number_parameters 489
_refine_ls_number_reflns 11635
_refine_ls_number_restraints 0
_refine_ls_restrained_S_all 1.039
_refine_ls_R_factor_all 0.0432
_refine_ls_R_factor_gt 0.0290
_refine_ls_shift/su_max 0.001
_refine_ls_shift/su_mean 0.000
_refine_ls_structure_factor_coef Fsqd
_refine_ls_weighting_details 'calc w=1/[\s^2^(Fo^2^)+(0.0347P)^2^+0.0000P] where P=(Fo^2^+2Fc^2^)/3'
_refine_ls_weighting_scheme calc
_refine_ls_wR_factor_gt 0.0627
_refine_ls_wR_factor_ref 0.0659
_reflns_number_gt 9117
_reflns_number_total 11635
_reflns_threshold_expression >2sigma(I)
_cod_data_source_file ic9009898_si_001_1.cif
_cod_data_source_block swir
_cod_depositor_comments
;
The following automatic conversions were performed:

'_symmetry_cell_setting' value 'Monoclinic' changed to 'monoclinic'
according to the built-in table from CIF Core dictionary named
'cif_core.dic' version 2.4.1 from 2010-06-29.

Automatic conversion script
Id: cif_fix_values 1646 2011-03-28 12:23:43Z adriana 
;
_cod_original_sg_symbol_H-M 'P 21/c'
_cod_database_code 4314503

loop_
_symmetry_equiv_pos_as_xyz
'x, y, z'
'-x, y+1/2, -z+1/2'
'-x, -y, -z'
'x, -y-1/2, z-1/2'

loop_
_atom_site_label
_atom_site_type_symbol
_atom_site_fract_x
_atom_site_fract_y
_atom_site_fract_z
_atom_site_U_iso_or_equiv
_atom_site_adp_type
_atom_site_occupancy
_atom_site_symmetry_multiplicity
_atom_site_calc_flag
_atom_site_refinement_flags
_atom_site_disorder_assembly
_atom_site_disorder_group
Ir Ir 0.219327(7) 0.326544(6) 0.222330(5) 0.01474(3) Uani 1 1 d . . .
F1 F 0.13253(14) 0.23215(11) -0.05644(9) 0.0320(4) Uani 1 1 d . . .
F2 F 0.63573(13) 0.26648(11) 0.22676(11) 0.0359(4) Uani 1 1 d . . .
N1 N 0.19766(17) 0.43331(13) 0.16066(12) 0.0180(4) Uani 1 1 d . . .
N2 N 0.19077(19) 0.59623(14) 0.11213(13) 0.0249(5) Uani 1 1 d . . .
N3 N 0.25718(16) 0.21722(13) 0.27619(12) 0.0178(4) Uani 1 1 d . . .
N4 N 0.27683(18) 0.06192(14) 0.34125(13) 0.0234(5) Uani 1 1 d . . .
N5 N 0.06089(17) 0.30156(13) 0.25143(12) 0.0185(4) Uani 1 1 d . . .
N6 N 0.20520(17) 0.41297(13) 0.30728(12) 0.0188(4) Uani 1 1 d . . .
N7 N 0.25828(17) 0.48245(14) 0.33415(12) 0.0217(5) Uani 1 1 d . . .
N8 N 0.09553(17) 0.48047(13) 0.36938(12) 0.0207(4) Uani 1 1 d . . .
C1 C 0.2880(2) 0.47472(15) 0.15623(14) 0.0186(5) Uani 1 1 d . . .
C2 C 0.2817(2) 0.56023(16) 0.13526(15) 0.0235(6) Uani 1 1 d . . .
C3 C 0.0993(2) 0.55065(16) 0.10611(15) 0.0231(6) Uani 1 1 d . . .
C4 C 0.0011(2) 0.58623(18) 0.07458(16) 0.0279(6) Uani 1 1 d . . .
H4 H -0.0012 0.6421 0.0594 0.033 Uiso 1 1 calc R . .
C5 C -0.0893(2) 0.54158(19) 0.06594(17) 0.0315(7) Uani 1 1 d . . .
H5 H -0.1547 0.5659 0.0444 0.038 Uiso 1 1 calc R . .
C6 C -0.0870(2) 0.45838(18) 0.08896(16) 0.0261(6) Uani 1 1 d . . .
H6 H -0.1508 0.4270 0.0817 0.031 Uiso 1 1 calc R . .
C7 C 0.0063(2) 0.42282(17) 0.12165(15) 0.0231(6) Uani 1 1 d . . .
H7 H 0.0068 0.3674 0.1378 0.028 Uiso 1 1 calc R . .
C8 C 0.1008(2) 0.46809(15) 0.13118(14) 0.0192(5) Uani 1 1 d . . .
C9 C 0.3845(2) 0.42584(16) 0.17587(15) 0.0201(5) Uani 1 1 d . . .
C10 C 0.3677(2) 0.34938(16) 0.20733(15) 0.0190(5) Uani 1 1 d . . .
C11 C 0.4547(2) 0.29573(17) 0.22365(15) 0.0232(6) Uani 1 1 d . . .
H11 H 0.4461 0.2436 0.2449 0.028 Uiso 1 1 calc R . .
C12 C 0.5520(2) 0.31891(17) 0.20878(17) 0.0252(6) Uani 1 1 d . . .
C13 C 0.5699(2) 0.39257(17) 0.17574(17) 0.0262(6) Uani 1 1 d . . .
H13 H 0.6381 0.4060 0.1650 0.031 Uiso 1 1 calc R . .
C14 C 0.4853(2) 0.44593(17) 0.15897(16) 0.0244(6) Uani 1 1 d . . .
H14 H 0.4950 0.4968 0.1358 0.029 Uiso 1 1 calc R . .
C15 C 0.3775(2) 0.61580(18) 0.14301(19) 0.0331(7) Uani 1 1 d . . .
H15A H 0.4140 0.6083 0.1012 0.040 Uiso 1 1 calc R . .
H15B H 0.4261 0.6021 0.1878 0.040 Uiso 1 1 calc R . .
H15C H 0.3546 0.6732 0.1450 0.040 Uiso 1 1 calc R . .
C16 C 0.2278(2) 0.14881(16) 0.23690(15) 0.0194(5) Uani 1 1 d . . .
C17 C 0.2322(2) 0.07080(16) 0.27325(16) 0.0214(5) Uani 1 1 d . . .
C18 C 0.3194(2) 0.12982(17) 0.37859(15) 0.0212(5) Uani 1 1 d . . .
C19 C 0.3706(2) 0.12032(19) 0.45112(16) 0.0278(6) Uani 1 1 d . . .
H19 H 0.3763 0.0672 0.4726 0.033 Uiso 1 1 calc R . .
C20 C 0.4117(2) 0.18639(19) 0.49060(17) 0.0323(7) Uani 1 1 d . . .
H20 H 0.4454 0.1796 0.5397 0.039 Uiso 1 1 calc R . .
C21 C 0.4042(2) 0.2650(2) 0.45845(17) 0.0318(7) Uani 1 1 d . . .
H21 H 0.4353 0.3108 0.4856 0.038 Uiso 1 1 calc R . .
C22 C 0.3526(2) 0.27656(18) 0.38860(16) 0.0258(6) Uani 1 1 d . . .
H22 H 0.3469 0.3302 0.3680 0.031 Uiso 1 1 calc R . .
C23 C 0.3081(2) 0.20863(17) 0.34740(14) 0.0190(5) Uani 1 1 d . . .
C24 C 0.1960(2) 0.16378(15) 0.15849(15) 0.0198(5) Uani 1 1 d . . .
C25 C 0.19816(19) 0.24874(16) 0.13950(15) 0.0186(5) Uani 1 1 d . . .
C26 C 0.1771(2) 0.26977(17) 0.06605(15) 0.0212(5) Uani 1 1 d . . .
H26 H 0.1787 0.3257 0.0516 0.025 Uiso 1 1 calc R . .
C27 C 0.1539(2) 0.20893(18) 0.01448(15) 0.0236(6) Uani 1 1 d . . .
C28 C 0.1511(2) 0.12676(18) 0.03107(16) 0.0279(6) Uani 1 1 d . . .
H28 H 0.1349 0.0865 -0.0061 0.034 Uiso 1 1 calc R . .
C29 C 0.1724(2) 0.10438(18) 0.10373(17) 0.0290(7) Uani 1 1 d . . .
H29 H 0.1710 0.0479 0.1166 0.035 Uiso 1 1 calc R . .
C30 C 0.1821(2) -0.00547(17) 0.23740(17) 0.0291(6) Uani 1 1 d . . .
H30A H 0.2266 -0.0270 0.2036 0.035 Uiso 1 1 calc R . .
H30B H 0.1113 0.0077 0.2107 0.035 Uiso 1 1 calc R . .
H30C H 0.1758 -0.0470 0.2745 0.035 Uiso 1 1 calc R . .
C31 C 0.0350(2) 0.34914(16) 0.30533(15) 0.0185(5) Uani 1 1 d . . .
C32 C -0.0560(2) 0.33483(16) 0.33612(16) 0.0219(5) Uani 1 1 d . . .
H32 H -0.0719 0.3688 0.3744 0.026 Uiso 1 1 calc R . .
C33 C -0.1225(2) 0.27083(17) 0.31022(17) 0.0269(6) Uani 1 1 d . . .
H33 H -0.1848 0.2599 0.3305 0.032 Uiso 1 1 calc R . .
C34 C -0.0976(2) 0.22279(17) 0.25451(16) 0.0260(6) Uani 1 1 d . . .
H34 H -0.1428 0.1788 0.2355 0.031 Uiso 1 1 calc R . .
C35 C -0.0060(2) 0.23946(16) 0.22667(16) 0.0231(6) Uani 1 1 d . . .
H35 H 0.0107 0.2058 0.1885 0.028 Uiso 1 1 calc R . .
C36 C 0.1100(2) 0.41429(15) 0.32856(14) 0.0180(5) Uani 1 1 d . . .
C37 C 0.1887(2) 0.52032(16) 0.37044(14) 0.0206(5) Uani 1 1 d . . .
C38 C 0.2099(2) 0.59989(16) 0.40777(15) 0.0236(6) Uani 1 1 d . . .
C39 C 0.2992(2) 0.64600(18) 0.40063(18) 0.0311(7) Uani 1 1 d . . .
H39 H 0.3492 0.6259 0.3723 0.037 Uiso 1 1 calc R . .
C40 C 0.3153(3) 0.72240(19) 0.43549(19) 0.0369(8) Uani 1 1 d . . .
H40 H 0.3767 0.7539 0.4310 0.044 Uiso 1 1 calc R . .
C41 C 0.2430(3) 0.75228(19) 0.47620(18) 0.0414(9) Uani 1 1 d . . .
H41 H 0.2546 0.8042 0.4996 0.050 Uiso 1 1 calc R . .
C42 C 0.1535(3) 0.7070(2) 0.4831(2) 0.0439(9) Uani 1 1 d . . .
H42 H 0.1033 0.7276 0.5110 0.053 Uiso 1 1 calc R . .
C43 C 0.1377(3) 0.63097(19) 0.44880(18) 0.0336(7) Uani 1 1 d . . .
H43 H 0.0762 0.5997 0.4536 0.040 Uiso 1 1 calc R . .

loop_
_atom_site_aniso_label
_atom_site_aniso_U_11
_atom_site_aniso_U_22
_atom_site_aniso_U_33
_atom_site_aniso_U_23
_atom_site_aniso_U_13
_atom_site_aniso_U_12
Ir 0.01523(5) 0.01485(5) 0.01368(5) -0.00006(4) 0.00110(3) -0.00136(4)
F1 0.0407(10) 0.0401(10) 0.0144(9) -0.0030(7) 0.0020(7) 0.0026(8)
F2 0.0189(8) 0.0399(10) 0.0482(12) 0.0079(9) 0.0033(8) 0.0078(7)
N1 0.0189(10) 0.0196(11) 0.0157(11) -0.0001(8) 0.0034(8) 0.0010(8)
N2 0.0293(12) 0.0219(11) 0.0249(13) 0.0027(9) 0.0086(10) 0.0033(9)
N3 0.0155(10) 0.0189(11) 0.0188(12) 0.0009(8) 0.0028(9) -0.0013(8)
N4 0.0244(12) 0.0213(11) 0.0255(13) 0.0048(9) 0.0068(10) 0.0022(9)
N5 0.0189(10) 0.0176(10) 0.0184(12) 0.0020(8) 0.0016(9) 0.0000(8)
N6 0.0191(10) 0.0176(10) 0.0195(12) -0.0002(8) 0.0025(9) -0.0040(8)
N7 0.0259(11) 0.0192(11) 0.0203(12) -0.0044(9) 0.0046(9) -0.0047(9)
N8 0.0267(11) 0.0186(10) 0.0166(11) 0.0004(9) 0.0033(9) -0.0006(9)
C1 0.0215(12) 0.0170(12) 0.0175(13) 0.0002(10) 0.0041(10) -0.0017(10)
C2 0.0309(14) 0.0209(13) 0.0199(15) -0.0001(10) 0.0077(11) -0.0014(11)
C3 0.0320(14) 0.0197(12) 0.0194(14) 0.0031(10) 0.0101(11) 0.0046(11)
C4 0.0330(16) 0.0266(14) 0.0250(16) 0.0069(11) 0.0074(12) 0.0105(12)
C5 0.0280(15) 0.0406(18) 0.0270(17) 0.0083(13) 0.0074(12) 0.0142(13)
C6 0.0206(13) 0.0362(16) 0.0219(15) 0.0058(11) 0.0043(11) 0.0036(11)
C7 0.0244(13) 0.0270(14) 0.0183(14) 0.0042(11) 0.0048(10) 0.0016(11)
C8 0.0234(12) 0.0208(13) 0.0136(13) 0.0011(9) 0.0040(10) 0.0045(10)
C9 0.0198(12) 0.0200(12) 0.0198(14) -0.0014(10) 0.0009(10) -0.0020(10)
C10 0.0204(12) 0.0205(12) 0.0164(13) -0.0034(9) 0.0035(10) -0.0031(9)
C11 0.0217(13) 0.0215(13) 0.0249(15) 0.0013(11) -0.0007(11) -0.0010(11)
C12 0.0176(12) 0.0282(15) 0.0278(16) -0.0034(11) -0.0015(11) 0.0045(11)
C13 0.0174(12) 0.0293(15) 0.0320(17) -0.0021(12) 0.0045(11) -0.0037(11)
C14 0.0233(13) 0.0221(13) 0.0280(16) 0.0017(11) 0.0042(11) -0.0038(10)
C15 0.0322(16) 0.0242(15) 0.042(2) 0.0063(13) 0.0017(14) -0.0026(12)
C16 0.0182(12) 0.0168(11) 0.0221(15) -0.0005(9) 0.0009(10) -0.0024(9)
C17 0.0174(12) 0.0211(13) 0.0267(15) 0.0018(11) 0.0070(10) 0.0006(10)
C18 0.0168(12) 0.0259(14) 0.0208(14) 0.0044(11) 0.0027(10) 0.0014(10)
C19 0.0222(14) 0.0362(16) 0.0246(16) 0.0092(12) 0.0023(11) 0.0009(12)
C20 0.0262(15) 0.0467(19) 0.0210(16) 0.0088(13) -0.0046(12) -0.0033(13)
C21 0.0272(15) 0.0375(17) 0.0274(17) -0.0005(13) -0.0052(12) -0.0098(13)
C22 0.0240(14) 0.0278(14) 0.0229(15) 0.0025(11) -0.0043(11) -0.0064(11)
C23 0.0186(12) 0.0243(13) 0.0144(13) 0.0017(10) 0.0033(10) -0.0002(10)
C24 0.0195(12) 0.0192(13) 0.0202(14) -0.0010(10) 0.0018(10) -0.0011(10)
C25 0.0127(11) 0.0202(12) 0.0220(14) -0.0019(10) 0.0006(10) -0.0006(9)
C26 0.0213(13) 0.0221(13) 0.0198(14) 0.0002(10) 0.0025(10) -0.0006(10)
C27 0.0223(13) 0.0345(15) 0.0134(14) -0.0020(11) 0.0015(10) 0.0020(11)
C28 0.0315(15) 0.0267(15) 0.0243(16) -0.0081(11) 0.0008(12) -0.0018(12)
C29 0.0336(16) 0.0230(14) 0.0281(17) -0.0058(12) -0.0012(12) -0.0023(12)
C30 0.0335(15) 0.0220(14) 0.0316(17) 0.0010(11) 0.0052(13) -0.0027(12)
C31 0.0179(12) 0.0201(12) 0.0171(13) 0.0056(9) 0.0019(10) 0.0002(9)
C32 0.0211(12) 0.0239(13) 0.0215(14) 0.0042(10) 0.0060(10) -0.0004(10)
C33 0.0228(13) 0.0289(15) 0.0296(17) 0.0061(12) 0.0066(12) -0.0015(11)
C34 0.0219(13) 0.0240(14) 0.0310(17) -0.0006(11) 0.0013(11) -0.0088(11)
C35 0.0210(13) 0.0220(13) 0.0256(16) -0.0037(11) 0.0014(11) -0.0048(10)
C36 0.0204(12) 0.0194(12) 0.0140(13) 0.0028(9) 0.0027(9) -0.0014(9)
C37 0.0266(13) 0.0180(12) 0.0169(13) 0.0015(10) 0.0024(10) -0.0017(10)
C38 0.0309(15) 0.0200(13) 0.0185(14) -0.0013(10) 0.0001(11) -0.0015(11)
C39 0.0342(16) 0.0264(14) 0.0319(18) -0.0029(12) 0.0033(13) -0.0066(12)
C40 0.0418(18) 0.0274(16) 0.038(2) -0.0041(13) -0.0035(15) -0.0125(13)
C41 0.062(2) 0.0237(15) 0.033(2) -0.0092(13) -0.0059(17) 0.0007(16)
C42 0.068(3) 0.0304(17) 0.035(2) -0.0123(15) 0.0131(18) 0.0033(17)
C43 0.0391(17) 0.0280(16) 0.0349(19) -0.0076(13) 0.0098(14) -0.0014(13)

loop_
_atom_type_symbol
_atom_type_description
_atom_type_scat_dispersion_real
_atom_type_scat_dispersion_imag
_atom_type_scat_source
C C 0.0033 0.0016 'International Tables Vol C Tables 4.2.6.8 and 6.1.1.4'
H H 0.0000 0.0000 'International Tables Vol C Tables 4.2.6.8 and 6.1.1.4'
N N 0.0061 0.0033 'International Tables Vol C Tables 4.2.6.8 and 6.1.1.4'
F F 0.0171 0.0103 'International Tables Vol C Tables 4.2.6.8 and 6.1.1.4'
Ir Ir -1.4442 7.9887 'International Tables Vol C Tables 4.2.6.8 and 6.1.1.4'
Cl Cl 0.1484 0.1585 'International Tables Vol C Tables 4.2.6.8 and 6.1.1.4'

loop_
_geom_angle_atom_site_label_1
_geom_angle_atom_site_label_2
_geom_angle_atom_site_label_3
_geom_angle
_geom_angle_site_symmetry_1
_geom_angle_site_symmetry_3
_geom_angle_publ_flag
C25 Ir C10 91.08(10) . . ?
C25 Ir N3 79.60(10) . . ?
C10 Ir N3 94.51(10) . . ?
C25 Ir N1 96.54(10) . . ?
C10 Ir N1 78.94(10) . . ?
N3 Ir N1 172.39(8) . . ?
C25 Ir N6 167.51(9) . . ?
C10 Ir N6 100.35(9) . . ?
N3 Ir N6 104.28(8) . . ?
N1 Ir N6 80.89(8) . . ?
C25 Ir N5 93.58(9) . . ?
C10 Ir N5 173.97(9) . . ?
N3 Ir N5 82.60(8) . . ?
N1 Ir N5 104.28(8) . . ?
N6 Ir N5 75.38(8) . . ?
C1 N1 C8 119.0(2) . . ?
C1 N1 Ir 114.55(16) . . ?
C8 N1 Ir 126.08(17) . . ?
C2 N2 C3 118.7(2) . . ?
C16 N3 C23 118.7(2) . . ?
C16 N3 Ir 115.16(17) . . ?
C23 N3 Ir 126.10(18) . . ?
C17 N4 C18 118.4(2) . . ?
C31 N5 C35 117.6(2) . . ?
C31 N5 Ir 114.99(16) . . ?
C35 N5 Ir 127.03(19) . . ?
C36 N6 N7 107.2(2) . . ?
C36 N6 Ir 114.87(16) . . ?
N7 N6 Ir 135.52(17) . . ?
C37 N7 N6 103.5(2) . . ?
C36 N8 C37 100.9(2) . . ?
N1 C1 C2 119.2(2) . . ?
N1 C1 C9 113.9(2) . . ?
C2 C1 C9 126.9(2) . . ?
N2 C2 C1 121.9(3) . . ?
N2 C2 C15 115.0(2) . . ?
C1 C2 C15 123.0(2) . . ?
N2 C3 C4 119.6(2) . . ?
N2 C3 C8 121.3(2) . . ?
C4 C3 C8 119.0(3) . . ?
C5 C4 C3 120.6(3) . . ?
C4 C5 C6 120.2(3) . . ?
C7 C6 C5 120.6(3) . . ?
C6 C7 C8 120.0(3) . . ?
N1 C8 C7 121.8(2) . . ?
N1 C8 C3 118.6(2) . . ?
C7 C8 C3 119.5(2) . . ?
C10 C9 C14 120.4(2) . . ?
C10 C9 C1 113.9(2) . . ?
C14 C9 C1 125.3(2) . . ?
C11 C10 C9 118.0(2) . . ?
C11 C10 Ir 126.0(2) . . ?
C9 C10 Ir 115.95(19) . . ?
C12 C11 C10 119.7(3) . . ?
F2 C12 C11 118.5(3) . . ?
F2 C12 C13 118.1(2) . . ?
C11 C12 C13 123.4(3) . . ?
C14 C13 C12 117.8(3) . . ?
C13 C14 C9 120.7(3) . . ?
N3 C16 C17 119.1(2) . . ?
N3 C16 C24 114.1(2) . . ?
C17 C16 C24 126.8(2) . . ?
N4 C17 C16 122.1(2) . . ?
N4 C17 C30 115.1(2) . . ?
C16 C17 C30 122.7(2) . . ?
N4 C18 C23 121.4(2) . . ?
N4 C18 C19 118.8(3) . . ?
C23 C18 C19 119.8(3) . . ?
C20 C19 C18 120.6(3) . . ?
C19 C20 C21 119.6(3) . . ?
C22 C21 C20 121.2(3) . . ?
C21 C22 C23 119.7(3) . . ?
N3 C23 C18 119.2(2) . . ?
N3 C23 C22 121.7(2) . . ?
C18 C23 C22 119.0(2) . . ?
C29 C24 C25 119.8(3) . . ?
C29 C24 C16 126.9(2) . . ?
C25 C24 C16 113.1(2) . . ?
C26 C25 C24 118.2(2) . . ?
C26 C25 Ir 126.1(2) . . ?
C24 C25 Ir 115.5(2) . . ?
C27 C26 C25 119.6(3) . . ?
F1 C27 C28 118.8(2) . . ?
F1 C27 C26 117.7(3) . . ?
C28 C27 C26 123.5(3) . . ?
C27 C28 C29 117.9(3) . . ?
C28 C29 C24 121.0(3) . . ?
N5 C31 C32 122.2(2) . . ?
N5 C31 C36 114.3(2) . . ?
C32 C31 C36 123.5(3) . . ?
C33 C32 C31 119.1(3) . . ?
C32 C33 C34 119.1(3) . . ?
C33 C34 C35 119.2(3) . . ?
N5 C35 C34 122.8(3) . . ?
N6 C36 N8 113.3(2) . . ?
N6 C36 C31 119.1(2) . . ?
N8 C36 C31 127.5(2) . . ?
N8 C37 N7 115.0(2) . . ?
N8 C37 C38 121.4(2) . . ?
N7 C37 C38 123.6(2) . . ?
C43 C38 C39 119.1(3) . . ?
C43 C38 C37 119.6(3) . . ?
C39 C38 C37 121.2(3) . . ?
C38 C39 C40 119.6(3) . . ?
C41 C40 C39 120.6(3) . . ?
C40 C41 C42 120.2(3) . . ?
C41 C42 C43 119.3(3) . . ?
C38 C43 C42 121.3(3) . . ?

loop_
_geom_bond_atom_site_label_1
_geom_bond_atom_site_label_2
_geom_bond_distance
_geom_bond_site_symmetry_2
_geom_bond_publ_flag
Ir C25 1.980(3) . ?
Ir C10 1.992(3) . ?
Ir N3 2.059(2) . ?
Ir N1 2.075(2) . ?
Ir N6 2.147(2) . ?
Ir N5 2.213(2) . ?
F1 C27 1.359(3) . ?
F2 C12 1.363(3) . ?
N1 C1 1.348(3) . ?
N1 C8 1.385(3) . ?
N2 C2 1.306(3) . ?
N2 C3 1.370(4) . ?
N3 C16 1.350(3) . ?
N3 C23 1.384(3) . ?
N4 C17 1.309(4) . ?
N4 C18 1.368(4) . ?
N5 C31 1.352(4) . ?
N5 C35 1.352(3) . ?
N6 C36 1.338(3) . ?
N6 N7 1.368(3) . ?
N7 C37 1.350(3) . ?
N8 C36 1.348(3) . ?
N8 C37 1.349(3) . ?
C1 C2 1.443(4) . ?
C1 C9 1.459(3) . ?
C2 C15 1.506(4) . ?
C3 C4 1.415(4) . ?
C3 C8 1.421(3) . ?
C4 C5 1.348(4) . ?
C5 C6 1.418(4) . ?
C6 C7 1.371(4) . ?
C7 C8 1.397(4) . ?
C9 C10 1.406(4) . ?
C9 C14 1.410(4) . ?
C10 C11 1.404(4) . ?
C11 C12 1.368(4) . ?
C12 C13 1.383(4) . ?
C13 C14 1.378(4) . ?
C16 C17 1.435(4) . ?
C16 C24 1.471(4) . ?
C17 C30 1.500(4) . ?
C18 C23 1.405(4) . ?
C18 C19 1.409(4) . ?
C19 C20 1.357(4) . ?
C20 C21 1.408(4) . ?
C21 C22 1.371(4) . ?
C22 C23 1.410(4) . ?
C24 C29 1.401(4) . ?
C24 C25 1.428(3) . ?
C25 C26 1.394(4) . ?
C26 C27 1.377(4) . ?
C27 C28 1.373(4) . ?
C28 C29 1.386(4) . ?
C31 C32 1.397(4) . ?
C31 C36 1.444(3) . ?
C32 C33 1.378(4) . ?
C33 C34 1.379(4) . ?
C34 C35 1.380(4) . ?
C37 C38 1.473(4) . ?
C38 C43 1.386(4) . ?
C38 C39 1.388(4) . ?
C39 C40 1.401(4) . ?
C40 C41 1.376(5) . ?
C41 C42 1.381(5) . ?
C42 C43 1.391(4) . ?

loop_
_geom_hbond_atom_site_label_D
_geom_hbond_atom_site_label_H
_geom_hbond_atom_site_label_A
_geom_hbond_distance_DH
_geom_hbond_distance_HA
_geom_hbond_distance_DA
_geom_hbond_angle_DHA
_geom_hbond_site_symmetry_A
C28 H28 N8 0.95 2.54 3.453(4) 161.5 4_565

loop_
_geom_torsion_atom_site_label_1
_geom_torsion_atom_site_label_2
_geom_torsion_atom_site_label_3
_geom_torsion_atom_site_label_4
_geom_torsion
_geom_torsion_site_symmetry_1
_geom_torsion_site_symmetry_2
_geom_torsion_site_symmetry_3
_geom_torsion_site_symmetry_4
_geom_torsion_publ_flag
C25 Ir N1 C1 -104.80(19) . . . . ?
C10 Ir N1 C1 -14.98(19) . . . . ?
N3 Ir N1 C1 -45.8(7) . . . . ?
N6 Ir N1 C1 87.54(19) . . . . ?
N5 Ir N1 C1 159.80(18) . . . . ?
C25 Ir N1 C8 81.9(2) . . . . ?
C10 Ir N1 C8 171.8(2) . . . . ?
N3 Ir N1 C8 141.0(6) . . . . ?
N6 Ir N1 C8 -85.7(2) . . . . ?
N5 Ir N1 C8 -13.5(2) . . . . ?
C25 Ir N3 C16 -14.36(18) . . . . ?
C10 Ir N3 C16 -104.63(19) . . . . ?
N1 Ir N3 C16 -74.4(6) . . . . ?
N6 Ir N3 C16 153.48(18) . . . . ?
N5 Ir N3 C16 80.69(18) . . . . ?
C25 Ir N3 C23 166.1(2) . . . . ?
C10 Ir N3 C23 75.9(2) . . . . ?
N1 Ir N3 C23 106.1(6) . . . . ?
N6 Ir N3 C23 -26.0(2) . . . . ?
N5 Ir N3 C23 -98.8(2) . . . . ?
C25 Ir N5 C31 -174.69(19) . . . . ?
C10 Ir N5 C31 44.7(9) . . . . ?
N3 Ir N5 C31 106.29(19) . . . . ?
N1 Ir N5 C31 -77.01(19) . . . . ?
N6 Ir N5 C31 -0.62(17) . . . . ?
C25 Ir N5 C35 12.6(2) . . . . ?
C10 Ir N5 C35 -128.0(8) . . . . ?
N3 Ir N5 C35 -66.4(2) . . . . ?
N1 Ir N5 C35 110.3(2) . . . . ?
N6 Ir N5 C35 -173.3(2) . . . . ?
C25 Ir N6 C36 22.2(5) . . . . ?
C10 Ir N6 C36 178.08(18) . . . . ?
N3 Ir N6 C36 -84.51(19) . . . . ?
N1 Ir N6 C36 101.19(19) . . . . ?
N5 Ir N6 C36 -6.26(17) . . . . ?
C25 Ir N6 N7 -137.4(4) . . . . ?
C10 Ir N6 N7 18.5(3) . . . . ?
N3 Ir N6 N7 115.9(2) . . . . ?
N1 Ir N6 N7 -58.4(2) . . . . ?
N5 Ir N6 N7 -165.8(2) . . . . ?
C36 N6 N7 C37 0.2(3) . . . . ?
Ir N6 N7 C37 160.9(2) . . . . ?
C8 N1 C1 C2 13.0(4) . . . . ?
Ir N1 C1 C2 -160.8(2) . . . . ?
C8 N1 C1 C9 -168.5(2) . . . . ?
Ir N1 C1 C9 17.7(3) . . . . ?
C3 N2 C2 C1 -1.6(4) . . . . ?
C3 N2 C2 C15 -177.7(3) . . . . ?
N1 C1 C2 N2 -8.3(4) . . . . ?
C9 C1 C2 N2 173.5(3) . . . . ?
N1 C1 C2 C15 167.5(3) . . . . ?
C9 C1 C2 C15 -10.8(4) . . . . ?
C2 N2 C3 C4 -173.9(3) . . . . ?
C2 N2 C3 C8 6.3(4) . . . . ?
N2 C3 C4 C5 177.8(3) . . . . ?
C8 C3 C4 C5 -2.4(4) . . . . ?
C3 C4 C5 C6 0.5(5) . . . . ?
C4 C5 C6 C7 1.4(5) . . . . ?
C5 C6 C7 C8 -1.3(4) . . . . ?
C1 N1 C8 C7 167.8(3) . . . . ?
Ir N1 C8 C7 -19.2(4) . . . . ?
C1 N1 C8 C3 -8.3(4) . . . . ?
Ir N1 C8 C3 164.65(19) . . . . ?
C6 C7 C8 N1 -176.8(3) . . . . ?
C6 C7 C8 C3 -0.6(4) . . . . ?
N2 C3 C8 N1 -1.5(4) . . . . ?
C4 C3 C8 N1 178.8(2) . . . . ?
N2 C3 C8 C7 -177.7(3) . . . . ?
C4 C3 C8 C7 2.5(4) . . . . ?
N1 C1 C9 C10 -10.1(3) . . . . ?
C2 C1 C9 C10 168.3(3) . . . . ?
N1 C1 C9 C14 163.1(3) . . . . ?
C2 C1 C9 C14 -18.6(4) . . . . ?
C14 C9 C10 C11 2.4(4) . . . . ?
C1 C9 C10 C11 175.9(2) . . . . ?
C14 C9 C10 Ir -176.2(2) . . . . ?
C1 C9 C10 Ir -2.7(3) . . . . ?
C25 Ir C10 C11 -72.8(2) . . . . ?
N3 Ir C10 C11 6.8(2) . . . . ?
N1 Ir C10 C11 -169.3(3) . . . . ?
N6 Ir C10 C11 112.2(2) . . . . ?
N5 Ir C10 C11 67.9(9) . . . . ?
C25 Ir C10 C9 105.6(2) . . . . ?
N3 Ir C10 C9 -174.8(2) . . . . ?
N1 Ir C10 C9 9.1(2) . . . . ?
N6 Ir C10 C9 -69.3(2) . . . . ?
N5 Ir C10 C9 -113.7(8) . . . . ?
C9 C10 C11 C12 0.0(4) . . . . ?
Ir C10 C11 C12 178.4(2) . . . . ?
C10 C11 C12 F2 178.5(2) . . . . ?
C10 C11 C12 C13 -2.2(5) . . . . ?
F2 C12 C13 C14 -178.8(3) . . . . ?
C11 C12 C13 C14 1.8(5) . . . . ?
C12 C13 C14 C9 0.6(4) . . . . ?
C10 C9 C14 C13 -2.7(4) . . . . ?
C1 C9 C14 C13 -175.5(3) . . . . ?
C23 N3 C16 C17 11.3(3) . . . . ?
Ir N3 C16 C17 -168.26(18) . . . . ?
C23 N3 C16 C24 -167.4(2) . . . . ?
Ir N3 C16 C24 13.0(3) . . . . ?
C18 N4 C17 C16 0.7(4) . . . . ?
C18 N4 C17 C30 -176.7(2) . . . . ?
N3 C16 C17 N4 -9.3(4) . . . . ?
C24 C16 C17 N4 169.3(3) . . . . ?
N3 C16 C17 C30 168.0(2) . . . . ?
C24 C16 C17 C30 -13.4(4) . . . . ?
C17 N4 C18 C23 5.4(4) . . . . ?
C17 N4 C18 C19 -178.0(3) . . . . ?
N4 C18 C19 C20 -178.5(3) . . . . ?
C23 C18 C19 C20 -1.8(4) . . . . ?
C18 C19 C20 C21 -0.7(5) . . . . ?
C19 C20 C21 C22 2.3(5) . . . . ?
C20 C21 C22 C23 -1.3(5) . . . . ?
C16 N3 C23 C18 -5.5(4) . . . . ?
Ir N3 C23 C18 174.04(18) . . . . ?
C16 N3 C23 C22 172.0(2) . . . . ?
Ir N3 C23 C22 -8.5(4) . . . . ?
N4 C18 C23 N3 -3.1(4) . . . . ?
C19 C18 C23 N3 -179.7(2) . . . . ?
N4 C18 C23 C22 179.4(3) . . . . ?
C19 C18 C23 C22 2.8(4) . . . . ?
C21 C22 C23 N3 -178.7(3) . . . . ?
C21 C22 C23 C18 -1.2(4) . . . . ?
N3 C16 C24 C29 173.0(3) . . . . ?
C17 C16 C24 C29 -5.7(5) . . . . ?
N3 C16 C24 C25 -2.5(3) . . . . ?
C17 C16 C24 C25 178.9(2) . . . . ?
C29 C24 C25 C26 -0.4(4) . . . . ?
C16 C24 C25 C26 175.4(2) . . . . ?
C29 C24 C25 Ir 174.6(2) . . . . ?
C16 C24 C25 Ir -9.7(3) . . . . ?
C10 Ir C25 C26 -78.4(2) . . . . ?
N3 Ir C25 C26 -172.8(2) . . . . ?
N1 Ir C25 C26 0.6(2) . . . . ?
N6 Ir C25 C26 77.9(5) . . . . ?
N5 Ir C25 C26 105.4(2) . . . . ?
C10 Ir C25 C24 107.1(2) . . . . ?
N3 Ir C25 C24 12.70(18) . . . . ?
N1 Ir C25 C24 -173.92(19) . . . . ?
N6 Ir C25 C24 -96.6(5) . . . . ?
N5 Ir C25 C24 -69.10(19) . . . . ?
C24 C25 C26 C27 0.7(4) . . . . ?
Ir C25 C26 C27 -173.7(2) . . . . ?
C25 C26 C27 F1 179.2(2) . . . . ?
C25 C26 C27 C28 -0.6(4) . . . . ?
F1 C27 C28 C29 -179.6(3) . . . . ?
C26 C27 C28 C29 0.2(4) . . . . ?
C27 C28 C29 C24 0.1(4) . . . . ?
C25 C24 C29 C28 0.0(4) . . . . ?
C16 C24 C29 C28 -175.1(3) . . . . ?
C35 N5 C31 C32 1.2(4) . . . . ?
Ir N5 C31 C32 -172.16(19) . . . . ?
C35 N5 C31 C36 -179.7(2) . . . . ?
Ir N5 C31 C36 6.9(3) . . . . ?
N5 C31 C32 C33 -0.9(4) . . . . ?
C36 C31 C32 C33 -179.8(2) . . . . ?
C31 C32 C33 C34 -0.2(4) . . . . ?
C32 C33 C34 C35 0.7(4) . . . . ?
C31 N5 C35 C34 -0.7(4) . . . . ?
Ir N5 C35 C34 171.8(2) . . . . ?
C33 C34 C35 N5 -0.3(4) . . . . ?
N7 N6 C36 N8 -0.8(3) . . . . ?
Ir N6 C36 N8 -165.98(17) . . . . ?
N7 N6 C36 C31 177.7(2) . . . . ?
Ir N6 C36 C31 12.5(3) . . . . ?
C37 N8 C36 N6 1.0(3) . . . . ?
C37 N8 C36 C31 -177.4(3) . . . . ?
N5 C31 C36 N6 -13.1(3) . . . . ?
C32 C31 C36 N6 166.0(2) . . . . ?
N5 C31 C36 N8 165.2(2) . . . . ?
C32 C31 C36 N8 -15.8(4) . . . . ?
C36 N8 C37 N7 -0.8(3) . . . . ?
C36 N8 C37 C38 178.1(2) . . . . ?
N6 N7 C37 N8 0.4(3) . . . . ?
N6 N7 C37 C38 -178.6(2) . . . . ?
N8 C37 C38 C43 6.5(4) . . . . ?
N7 C37 C38 C43 -174.6(3) . . . . ?
N8 C37 C38 C39 -171.2(3) . . . . ?
N7 C37 C38 C39 7.7(4) . . . . ?
C43 C38 C39 C40 0.7(5) . . . . ?
C37 C38 C39 C40 178.4(3) . . . . ?
C38 C39 C40 C41 -0.5(5) . . . . ?
C39 C40 C41 C42 0.0(5) . . . . ?
C40 C41 C42 C43 0.2(5) . . . . ?
C39 C38 C43 C42 -0.4(5) . . . . ?
C37 C38 C43 C42 -178.1(3) . . . . ?
C41 C42 C43 C38 -0.1(5) . . . . ?
